data_7057487
loop_
_publ_author_name
'Coman, Anca G.'
'Paun, Anca'
'Popescu, Codru\,ta C.'
'H\(adade, Niculina D.'
'Anghel, C\(at\(alin C.'
'M\(ad\(alan, Augustin M.'
'Ioni\,t\(a, Petre'
'Matache, Mihaela'

_publ_section_title
;
 Conformation-induced light emission switching of N-acylhydrazone systems
;
_journal_issue 17
_journal_name_full 'New Journal of Chemistry'
_journal_page_first 14111
_journal_paper_doi 10.1039/C8NJ01880D
_journal_volume 42
_journal_year 2018
_chemical_formula_sum 'C32 H42 N6 O4 S'
_chemical_formula_weight 606.77
_space_group_crystal_system monoclinic
_space_group_IT_number 14
_space_group_name_Hall '-P 2ybc'
_space_group_name_H-M_alt 'P 1 21/c 1'
_symmetry_space_group_name_Hall '-P 2ybc'
_symmetry_space_group_name_H-M 'P 1 21/c 1'
_atom_sites_solution_hydrogens geom
_audit_creation_method SHELXL-2014
_audit_update_record
;
2018-03-07 deposited with the CCDC.
2018-06-05 downloaded from the CCDC.
;
_cell_angle_alpha 90
_cell_angle_beta 99.417(4)
_cell_angle_gamma 90
_cell_formula_units_Z 4
_cell_length_a 10.9327(6)
_cell_length_b 12.6897(9)
_cell_length_c 23.7448(11)
_cell_measurement_reflns_used 12923
_cell_measurement_temperature 293(2)
_cell_measurement_theta_max 27.52
_cell_measurement_theta_min 1.82
_cell_volume 3249.8(3)
_computing_cell_refinement X-Area
_computing_data_collection X-Area
_computing_data_reduction X-Area
_computing_structure_refinement 'SHELXL-2014 (Sheldrick, 2014)'
_computing_structure_solution 'SHELXS-2014 (Sheldrick, 2014)'
_diffrn_ambient_temperature 293(2)
_diffrn_measured_fraction_theta_full 1.000
_diffrn_measured_fraction_theta_max 1.000
_diffrn_measurement_device_type 'STOE-IPDS II'
_diffrn_measurement_method 'omega scans'
_diffrn_radiation_type MoK\a
_diffrn_radiation_wavelength 0.71073
_diffrn_reflns_av_R_equivalents 0.1026
_diffrn_reflns_av_unetI/netI 0.1201
_diffrn_reflns_Laue_measured_fraction_full 1.000
_diffrn_reflns_Laue_measured_fraction_max 1.000
_diffrn_reflns_limit_h_max 13
_diffrn_reflns_limit_h_min -13
_diffrn_reflns_limit_k_max 16
_diffrn_reflns_limit_k_min -15
_diffrn_reflns_limit_l_max 30
_diffrn_reflns_limit_l_min -30
_diffrn_reflns_number 35150
_diffrn_reflns_point_group_measured_fraction_full 1.000
_diffrn_reflns_point_group_measured_fraction_max 1.000
_diffrn_reflns_theta_full 25.242
_diffrn_reflns_theta_max 26.999
_diffrn_reflns_theta_min 1.825
_diffrn_source 'fine-focus sealed tube'
_exptl_absorpt_coefficient_mu 0.144
_exptl_absorpt_correction_type none
_exptl_crystal_colour yellow
_exptl_crystal_density_diffrn 1.240
_exptl_crystal_density_meas ?
_exptl_crystal_description prism
_exptl_crystal_F_000 1296
_exptl_crystal_size_max 0.3
_exptl_crystal_size_mid 0.3
_exptl_crystal_size_min 0.2
_refine_diff_density_max 0.541
_refine_diff_density_min -0.499
_refine_diff_density_rms 0.040
_refine_ls_extinction_method none
_refine_ls_goodness_of_fit_ref 0.761
_refine_ls_hydrogen_treatment constr
_refine_ls_matrix_type full
_refine_ls_number_parameters 389
_refine_ls_number_reflns 7086
_refine_ls_number_restraints 0
_refine_ls_restrained_S_all 0.761
_refine_ls_R_factor_all 0.1615
_refine_ls_R_factor_gt 0.0534
_refine_ls_shift/su_max 0.000
_refine_ls_shift/su_mean 0.000
_refine_ls_structure_factor_coef Fsqd
_refine_ls_weighting_details 'w=1/[\s^2^(Fo^2^)+(0.0723P)^2^] where P=(Fo^2^+2Fc^2^)/3'
_refine_ls_weighting_scheme calc
_refine_ls_wR_factor_gt 0.1216
_refine_ls_wR_factor_ref 0.1508
_reflns_Friedel_coverage 0.000
_reflns_number_gt 2493
_reflns_number_total 7086
_reflns_threshold_expression 'I > 2\s(I)'
_cod_data_source_file c8nj01880d2.cif
_cod_data_source_block shelx
_cod_depositor_comments
;
The following automatic conversions were performed:

'_exptl_crystal_density_meas' value 'not measured' was changed to '?'
- the value is perceived as not measured.

Automatic conversion script
Id: cif_fix_values 4973 2017-02-22 13:04:09Z antanas 

 Adding full bibliography for 7057487--7057488.cif.
;
_cod_database_code 7057487
_shelx_space_group_comment
;
The symmetry employed for this shelxl refinement is uniquely defined
by the following loop, which should always be used as a source of
symmetry information in preference to the above space-group names.
They are only intended as comments.
;
_shelxl_version_number 2014-3

loop_
_space_group_symop_operation_xyz
'x, y, z'
'-x, y+1/2, -z+1/2'
'-x, -y, -z'
'x, -y-1/2, z-1/2'

loop_
_atom_site_label
_atom_site_type_symbol
_atom_site_fract_x
_atom_site_fract_y
_atom_site_fract_z
_atom_site_U_iso_or_equiv
_atom_site_adp_type
_atom_site_occupancy
_atom_site_site_symmetry_order
_atom_site_calc_flag
_atom_site_refinement_flags_posn
_atom_site_refinement_flags_adp
C1 C -0.0400(4) 0.5372(3) -0.13676(15) 0.0804(12) Uani 1 1 d . .
H1A H -0.1022 0.4941 -0.1589 0.121 Uiso 1 1 calc R U
H1B H -0.0251 0.5983 -0.1585 0.121 Uiso 1 1 calc R U
H1C H 0.0354 0.4976 -0.1274 0.121 Uiso 1 1 calc R U
C2 C -0.1987(3) 0.5295(3) -0.07382(17) 0.0780(11) Uani 1 1 d . .
H2A H -0.2365 0.4876 -0.1056 0.117 Uiso 1 1 calc R U
H2B H -0.1851 0.4869 -0.0400 0.117 Uiso 1 1 calc R U
H2C H -0.2524 0.5872 -0.0684 0.117 Uiso 1 1 calc R U
C3 C 0.1713(3) 0.7416(2) -0.01947(13) 0.0540(8) Uani 1 1 d . .
H3 H 0.2427 0.7714 -0.0292 0.065 Uiso 1 1 calc R U
C4 C 0.0988(3) 0.6785(3) -0.05869(13) 0.0574(9) Uani 1 1 d . .
H4 H 0.1221 0.6664 -0.0941 0.069 Uiso 1 1 calc R U
C5 C -0.0096(3) 0.6324(2) -0.04589(14) 0.0506(8) Uani 1 1 d . .
C6 C -0.0396(3) 0.6532(3) 0.00779(14) 0.0552(8) Uani 1 1 d . .
H6 H -0.1110 0.6238 0.0177 0.066 Uiso 1 1 calc R U
C7 C 0.0340(3) 0.7163(2) 0.04645(13) 0.0512(8) Uani 1 1 d . .
H7 H 0.0111 0.7286 0.0819 0.061 Uiso 1 1 calc R U
C8 C 0.1416(3) 0.7621(2) 0.03394(12) 0.0460(7) Uani 1 1 d . .
C9 C 0.2248(3) 0.8317(2) 0.07218(12) 0.0477(8) Uani 1 1 d . .
C10 C 0.2710(3) 0.9246(2) 0.21257(13) 0.0505(8) Uani 1 1 d . .
H10 H 0.1996 0.9025 0.2257 0.061 Uiso 1 1 calc R U
C11 C 0.3635(3) 0.9871(2) 0.24852(12) 0.0453(7) Uani 1 1 d . .
C12 C 0.3445(3) 1.0201(2) 0.30235(12) 0.0469(7) Uani 1 1 d . .
H12 H 0.2707 1.0017 0.3145 0.056 Uiso 1 1 calc R U
C13 C 0.4305(3) 1.0794(2) 0.33876(12) 0.0447(7) Uani 1 1 d . .
C14 C 0.4032(3) 1.1098(3) 0.39801(13) 0.0514(8) Uani 1 1 d . .
C15 C 0.3758(5) 1.0115(4) 0.43035(16) 0.1025(16) Uani 1 1 d . .
H15A H 0.3077 0.9741 0.4086 0.154 Uiso 1 1 calc R U
H15B H 0.4478 0.9670 0.4363 0.154 Uiso 1 1 calc R U
H15C H 0.3548 1.0314 0.4666 0.154 Uiso 1 1 calc R U
C16 C 0.2903(4) 1.1798(4) 0.39223(18) 0.1031(16) Uani 1 1 d . .
H16A H 0.2216 1.1450 0.3694 0.155 Uiso 1 1 calc R U
H16B H 0.2704 1.1942 0.4294 0.155 Uiso 1 1 calc R U
H16C H 0.3071 1.2448 0.3743 0.155 Uiso 1 1 calc R U
C17 C 0.5098(4) 1.1649(4) 0.43372(17) 0.1081(17) Uani 1 1 d . .
H17A H 0.5820 1.1207 0.4376 0.162 Uiso 1 1 calc R U
H17B H 0.5262 1.2299 0.4157 0.162 Uiso 1 1 calc R U
H17C H 0.4895 1.1793 0.4708 0.162 Uiso 1 1 calc R U
C18 C 0.5388(3) 1.1059(2) 0.31955(12) 0.0453(7) Uani 1 1 d . .
H18 H 0.5972 1.1466 0.3428 0.054 Uiso 1 1 calc R U
C19 C 0.5640(3) 1.0738(2) 0.26645(12) 0.0455(7) Uani 1 1 d . .
C20 C 0.4754(3) 1.0147(2) 0.23052(12) 0.0473(8) Uani 1 1 d . .
C21 C 0.6784(3) 1.0995(3) 0.24572(13) 0.0540(8) Uani 1 1 d . .
H21 H 0.6873 1.0752 0.2096 0.065 Uiso 1 1 calc R U
C22 C 0.9700(3) 1.2159(2) 0.26693(13) 0.0468(8) Uani 1 1 d . .
C23 C 1.0707(3) 1.2172(2) 0.23248(12) 0.0450(7) Uani 1 1 d . .
C24 C 1.0696(3) 1.1630(3) 0.18206(14) 0.0590(9) Uani 1 1 d . .
H24 H 1.0008 1.1218 0.1682 0.071 Uiso 1 1 calc R U
C25 C 1.1652(3) 1.1673(3) 0.15153(14) 0.0629(9) Uani 1 1 d . .
H25 H 1.1598 1.1298 0.1176 0.076 Uiso 1 1 calc R U
C26 C 1.2709(3) 1.2273(2) 0.17074(14) 0.0530(8) Uani 1 1 d . .
C27 C 1.2729(3) 1.2832(2) 0.22195(14) 0.0551(9) Uani 1 1 d . .
H27 H 1.3414 1.3244 0.2361 0.066 Uiso 1 1 calc R U
C28 C 1.1750(3) 1.2780(2) 0.25143(13) 0.0500(8) Uani 1 1 d . .
H28 H 1.1786 1.3162 0.2851 0.060 Uiso 1 1 calc R U
C29 C 1.3594(4) 1.1799(3) 0.08557(16) 0.0804(12) Uani 1 1 d . .
H29A H 1.4354 1.1907 0.0711 0.121 Uiso 1 1 calc R U
H29B H 1.3459 1.1057 0.0896 0.121 Uiso 1 1 calc R U
H29C H 1.2918 1.2095 0.0595 0.121 Uiso 1 1 calc R U
C30 C 1.4779(3) 1.2903(3) 0.16116(18) 0.0804(12) Uani 1 1 d . .
H30A H 1.5352 1.2837 0.1347 0.121 Uiso 1 1 calc R U
H30B H 1.4567 1.3631 0.1647 0.121 Uiso 1 1 calc R U
H30C H 1.5155 1.2637 0.1978 0.121 Uiso 1 1 calc R U
C31 C 0.6338(4) 0.9754(4) 0.05530(16) 0.0862(12) Uani 1 1 d . .
H31A H 0.6187 0.9067 0.0387 0.129 Uiso 1 1 calc R U
H31B H 0.5660 0.9950 0.0742 0.129 Uiso 1 1 calc R U
H31C H 0.6414 1.0256 0.0258 0.129 Uiso 1 1 calc R U
C32 C 0.8783(4) 0.9656(4) 0.0563(2) 0.1221(18) Uani 1 1 d . .
H32A H 0.8738 0.8970 0.0390 0.183 Uiso 1 1 calc R U
H32B H 0.8585 1.0182 0.0272 0.183 Uiso 1 1 calc R U
H32C H 0.9606 0.9774 0.0765 0.183 Uiso 1 1 calc R U
N1 N -0.0821(3) 0.5699(2) -0.08495(12) 0.0645(8) Uani 1 1 d . .
N2 N 0.2052(2) 0.8408(2) 0.12729(10) 0.0524(7) Uani 1 1 d . .
H2 H 0.1435 0.8108 0.1391 0.063 Uiso 1 1 calc R U
N3 N 0.2897(2) 0.90066(19) 0.16268(10) 0.0489(6) Uani 1 1 d . .
N4 N 0.7667(2) 1.1523(2) 0.27314(10) 0.0489(6) Uani 1 1 d . .
N5 N 0.8658(2) 1.1646(2) 0.24385(10) 0.0550(7) Uani 1 1 d . .
H5 H 0.8606 1.1388 0.2100 0.066 Uiso 1 1 calc R U
N6 N 1.3673(3) 1.2307(2) 0.14057(13) 0.0686(8) Uani 1 1 d . .
O1 O 0.3084(2) 0.88184(19) 0.05583(9) 0.0663(7) Uani 1 1 d . .
O2 O 0.5027(2) 0.98477(19) 0.17947(9) 0.0625(6) Uani 1 1 d . .
H2D H 0.4442 0.9517 0.1619 0.094 Uiso 1 1 calc R U
O3 O 0.97982(19) 1.25864(19) 0.31413(9) 0.0608(6) Uani 1 1 d . .
O4 O 0.7871(3) 1.0820(3) 0.12822(13) 0.1142(12) Uani 1 1 d . .
S1 S 0.77093(12) 0.97328(10) 0.10474(5) 0.0956(4) Uani 1 1 d . .

loop_
_atom_site_aniso_label
_atom_site_aniso_U_11
_atom_site_aniso_U_22
_atom_site_aniso_U_33
_atom_site_aniso_U_23
_atom_site_aniso_U_13
_atom_site_aniso_U_12
C1 0.101(3) 0.078(3) 0.056(2) -0.011(2) -0.006(2) -0.007(2)
C2 0.062(3) 0.077(3) 0.087(3) -0.006(2) -0.014(2) -0.012(2)
C3 0.058(2) 0.060(2) 0.0445(19) 0.0019(16) 0.0105(15) -0.0092(17)
C4 0.070(2) 0.063(2) 0.0386(18) -0.0058(16) 0.0063(16) -0.0068(18)
C5 0.054(2) 0.0486(19) 0.0458(19) 0.0004(15) -0.0021(15) 0.0009(16)
C6 0.051(2) 0.060(2) 0.054(2) -0.0012(17) 0.0067(16) -0.0065(17)
C7 0.057(2) 0.054(2) 0.0433(18) -0.0020(15) 0.0084(15) 0.0000(16)
C8 0.050(2) 0.0464(18) 0.0405(18) 0.0036(14) 0.0044(14) -0.0019(15)
C9 0.053(2) 0.0499(19) 0.0387(17) 0.0028(15) 0.0018(15) -0.0023(16)
C10 0.048(2) 0.063(2) 0.0406(18) 0.0004(15) 0.0076(15) -0.0078(16)
C11 0.0407(18) 0.0515(19) 0.0431(18) 0.0012(14) 0.0054(14) -0.0030(14)
C12 0.0415(18) 0.0600(19) 0.0401(17) 0.0014(15) 0.0096(14) -0.0030(15)
C13 0.0456(19) 0.0492(18) 0.0387(17) 0.0005(14) 0.0053(14) 0.0026(15)
C14 0.052(2) 0.064(2) 0.0397(17) -0.0036(15) 0.0098(14) 0.0056(16)
C15 0.152(5) 0.111(4) 0.051(2) 0.007(2) 0.034(3) -0.003(3)
C16 0.103(4) 0.141(4) 0.068(3) -0.012(3) 0.022(2) 0.045(3)
C17 0.086(3) 0.181(5) 0.059(3) -0.053(3) 0.017(2) -0.027(3)
C18 0.0458(19) 0.0496(19) 0.0397(17) -0.0022(14) 0.0044(14) -0.0055(14)
C19 0.0452(18) 0.0536(18) 0.0377(17) 0.0025(14) 0.0070(14) -0.0071(15)
C20 0.051(2) 0.0546(19) 0.0374(17) -0.0007(14) 0.0100(14) -0.0017(15)
C21 0.050(2) 0.072(2) 0.0422(18) -0.0076(16) 0.0133(15) -0.0088(17)
C22 0.0402(19) 0.0559(19) 0.0437(19) 0.0012(15) 0.0053(14) 0.0012(15)
C23 0.0422(18) 0.0551(19) 0.0372(17) -0.0009(14) 0.0052(13) -0.0023(15)
C24 0.051(2) 0.074(2) 0.052(2) -0.0159(18) 0.0113(16) -0.0152(18)
C25 0.063(2) 0.077(2) 0.051(2) -0.0150(18) 0.0176(18) -0.010(2)
C26 0.049(2) 0.054(2) 0.058(2) 0.0047(16) 0.0168(16) -0.0013(16)
C27 0.050(2) 0.058(2) 0.056(2) -0.0034(17) 0.0036(17) -0.0131(16)
C28 0.046(2) 0.062(2) 0.0413(18) -0.0050(15) 0.0056(15) -0.0060(16)
C29 0.094(3) 0.086(3) 0.072(3) -0.006(2) 0.044(2) -0.001(2)
C30 0.060(3) 0.089(3) 0.097(3) 0.005(2) 0.028(2) -0.013(2)
C31 0.091(3) 0.109(3) 0.057(2) 0.005(2) 0.007(2) -0.012(3)
C32 0.098(4) 0.129(4) 0.135(4) -0.032(4) 0.008(3) 0.043(3)
N1 0.067(2) 0.0665(19) 0.0553(18) -0.0082(15) -0.0036(15) -0.0083(16)
N2 0.0509(16) 0.0658(18) 0.0399(15) -0.0071(13) 0.0060(12) -0.0179(14)
N3 0.0504(16) 0.0558(16) 0.0385(15) -0.0017(12) 0.0012(12) -0.0091(13)
N4 0.0406(15) 0.0636(17) 0.0435(15) -0.0001(13) 0.0094(12) -0.0035(13)
N5 0.0485(17) 0.0774(19) 0.0413(15) -0.0089(14) 0.0138(13) -0.0172(14)
N6 0.060(2) 0.078(2) 0.074(2) -0.0116(16) 0.0316(16) -0.0112(16)
O1 0.0748(17) 0.0778(16) 0.0475(13) -0.0005(11) 0.0137(12) -0.0302(14)
O2 0.0622(15) 0.0884(18) 0.0401(12) -0.0155(12) 0.0182(11) -0.0247(13)
O3 0.0476(14) 0.0884(17) 0.0471(14) -0.0175(12) 0.0099(10) -0.0054(12)
O4 0.115(3) 0.153(3) 0.082(2) -0.043(2) 0.0367(17) -0.068(2)
S1 0.1159(10) 0.1017(9) 0.0607(7) 0.0169(6) -0.0109(6) -0.0360(7)

loop_
_atom_type_symbol
_atom_type_description
_atom_type_scat_dispersion_real
_atom_type_scat_dispersion_imag
_atom_type_scat_source
C C 0.0033 0.0016 'International Tables Vol C Tables 4.2.6.8 and 6.1.1.4'
H H 0.0000 0.0000 'International Tables Vol C Tables 4.2.6.8 and 6.1.1.4'
N N 0.0061 0.0033 'International Tables Vol C Tables 4.2.6.8 and 6.1.1.4'
O O 0.0106 0.0060 'International Tables Vol C Tables 4.2.6.8 and 6.1.1.4'
S S 0.1246 0.1234 'International Tables Vol C Tables 4.2.6.8 and 6.1.1.4'

loop_
_geom_angle_atom_site_label_1
_geom_angle_atom_site_label_2
_geom_angle_atom_site_label_3
_geom_angle
N1 C1 H1A 109.5
N1 C1 H1B 109.5
H1A C1 H1B 109.5
N1 C1 H1C 109.5
H1A C1 H1C 109.5
H1B C1 H1C 109.5
N1 C2 H2A 109.5
N1 C2 H2B 109.5
H2A C2 H2B 109.5
N1 C2 H2C 109.5
H2A C2 H2C 109.5
H2B C2 H2C 109.5
C4 C3 C8 122.3(3)
C4 C3 H3 118.9
C8 C3 H3 118.9
C3 C4 C5 120.7(3)
C3 C4 H4 119.6
C5 C4 H4 119.6
N1 C5 C6 122.2(3)
N1 C5 C4 120.8(3)
C6 C5 C4 117.0(3)
C7 C6 C5 121.5(3)
C7 C6 H6 119.3
C5 C6 H6 119.3
C6 C7 C8 121.7(3)
C6 C7 H7 119.2
C8 C7 H7 119.2
C3 C8 C7 116.8(3)
C3 C8 C9 117.7(3)
C7 C8 C9 125.4(3)
O1 C9 N2 120.1(3)
O1 C9 C8 122.2(3)
N2 C9 C8 117.7(3)
N3 C10 C11 118.5(3)
N3 C10 H10 120.8
C11 C10 H10 120.8
C12 C11 C20 118.2(3)
C12 C11 C10 120.7(3)
C20 C11 C10 121.1(3)
C13 C12 C11 123.1(3)
C13 C12 H12 118.4
C11 C12 H12 118.4
C18 C13 C12 117.2(3)
C18 C13 C14 123.3(3)
C12 C13 C14 119.5(3)
C17 C14 C16 109.0(3)
C17 C14 C15 107.2(3)
C16 C14 C15 107.7(3)
C17 C14 C13 112.7(3)
C16 C14 C13 110.1(3)
C15 C14 C13 110.0(3)
C14 C15 H15A 109.5
C14 C15 H15B 109.5
H15A C15 H15B 109.5
C14 C15 H15C 109.5
H15A C15 H15C 109.5
H15B C15 H15C 109.5
C14 C16 H16A 109.5
C14 C16 H16B 109.5
H16A C16 H16B 109.5
C14 C16 H16C 109.5
H16A C16 H16C 109.5
H16B C16 H16C 109.5
C14 C17 H17A 109.5
C14 C17 H17B 109.5
H17A C17 H17B 109.5
C14 C17 H17C 109.5
H17A C17 H17C 109.5
H17B C17 H17C 109.5
C13 C18 C19 122.4(3)
C13 C18 H18 118.8
C19 C18 H18 118.8
C18 C19 C20 119.2(3)
C18 C19 C21 123.3(3)
C20 C19 C21 117.5(3)
O2 C20 C19 117.7(3)
O2 C20 C11 122.4(3)
C19 C20 C11 119.9(3)
N4 C21 C19 124.8(3)
N4 C21 H21 117.6
C19 C21 H21 117.6
O3 C22 N5 121.6(3)
O3 C22 C23 122.4(3)
N5 C22 C23 115.9(3)
C24 C23 C28 116.7(3)
C24 C23 C22 125.0(3)
C28 C23 C22 118.3(3)
C25 C24 C23 122.8(3)
C25 C24 H24 118.6
C23 C24 H24 118.6
C24 C25 C26 120.8(3)
C24 C25 H25 119.6
C26 C25 H25 119.6
N6 C26 C25 120.9(3)
N6 C26 C27 122.2(3)
C25 C26 C27 116.9(3)
C28 C27 C26 120.9(3)
C28 C27 H27 119.5
C26 C27 H27 119.5
C27 C28 C23 121.9(3)
C27 C28 H28 119.0
C23 C28 H28 119.0
N6 C29 H29A 109.5
N6 C29 H29B 109.5
H29A C29 H29B 109.5
N6 C29 H29C 109.5
H29A C29 H29C 109.5
H29B C29 H29C 109.5
N6 C30 H30A 109.5
N6 C30 H30B 109.5
H30A C30 H30B 109.5
N6 C30 H30C 109.5
H30A C30 H30C 109.5
H30B C30 H30C 109.5
S1 C31 H31A 109.5
S1 C31 H31B 109.5
H31A C31 H31B 109.5
S1 C31 H31C 109.5
H31A C31 H31C 109.5
H31B C31 H31C 109.5
S1 C32 H32A 109.5
S1 C32 H32B 109.5
H32A C32 H32B 109.5
S1 C32 H32C 109.5
H32A C32 H32C 109.5
H32B C32 H32C 109.5
C5 N1 C2 120.9(3)
C5 N1 C1 120.9(3)
C2 N1 C1 118.1(3)
C9 N2 N3 116.0(3)
C9 N2 H2 122.0
N3 N2 H2 122.0
C10 N3 N2 120.5(3)
C21 N4 N5 113.2(3)
C22 N5 N4 121.8(3)
C22 N5 H5 119.1
N4 N5 H5 119.1
C26 N6 C30 120.9(3)
C26 N6 C29 121.4(3)
C30 N6 C29 117.5(3)
C20 O2 H2D 109.5
O4 S1 C31 105.9(2)
O4 S1 C32 104.1(2)
C31 S1 C32 98.7(2)

loop_
_geom_bond_atom_site_label_1
_geom_bond_atom_site_label_2
_geom_bond_distance
C1 N1 1.443(4)
C1 H1A 0.9600
C1 H1B 0.9600
C1 H1C 0.9600
C2 N1 1.438(4)
C2 H2A 0.9600
C2 H2B 0.9600
C2 H2C 0.9600
C3 C4 1.376(4)
C3 C8 1.384(4)
C3 H3 0.9300
C4 C5 1.399(4)
C4 H4 0.9300
C5 N1 1.370(4)
C5 C6 1.392(4)
C6 C7 1.374(4)
C6 H6 0.9300
C7 C8 1.388(4)
C7 H7 0.9300
C8 C9 1.470(4)
C9 O1 1.227(4)
C9 N2 1.365(4)
C10 N3 1.271(4)
C10 C11 1.449(4)
C10 H10 0.9300
C11 C12 1.393(4)
C11 C20 1.404(4)
C12 C13 1.390(4)
C12 H12 0.9300
C13 C18 1.378(4)
C13 C14 1.534(4)
C14 C17 1.497(5)
C14 C16 1.509(5)
C14 C15 1.520(5)
C15 H15A 0.9600
C15 H15B 0.9600
C15 H15C 0.9600
C16 H16A 0.9600
C16 H16B 0.9600
C16 H16C 0.9600
C17 H17A 0.9600
C17 H17B 0.9600
C17 H17C 0.9600
C18 C19 1.394(4)
C18 H18 0.9300
C19 C20 1.400(4)
C19 C21 1.454(4)
C20 O2 1.350(3)
C21 N4 1.265(4)
C21 H21 0.9300
C22 O3 1.234(3)
C22 N5 1.348(4)
C22 C23 1.476(4)
C23 C24 1.379(4)
C23 C28 1.389(4)
C24 C25 1.368(4)
C24 H24 0.9300
C25 C26 1.396(4)
C25 H25 0.9300
C26 N6 1.369(4)
C26 C27 1.405(4)
C27 C28 1.373(4)
C27 H27 0.9300
C28 H28 0.9300
C29 N6 1.446(4)
C29 H29A 0.9600
C29 H29B 0.9600
C29 H29C 0.9600
C30 N6 1.442(4)
C30 H30A 0.9600
C30 H30B 0.9600
C30 H30C 0.9600
C31 S1 1.747(4)
C31 H31A 0.9600
C31 H31B 0.9600
C31 H31C 0.9600
C32 S1 1.775(5)
C32 H32A 0.9600
C32 H32B 0.9600
C32 H32C 0.9600
N2 N3 1.372(3)
N2 H2 0.8600
N4 N5 1.389(3)
N5 H5 0.8600
O2 H2D 0.8200
O4 S1 1.488(3)
